data_7102990
loop_
_publ_author_name
'Mahenthirarajah, Thushitha'
'Lightfoot, Philip'

_publ_section_title
;
 A new hybrid framework based on a 'superoctahedral' [V7O6F30](14-)
 polyanion.
;
_journal_issue 12
_journal_name_full 'Chemical communications (Cambridge, England)'
_journal_page_first 1401
_journal_page_last 1403
_journal_paper_doi 10.1039/b718417d
_journal_year 2008
_chemical_formula_moiety '3(C20 H20 Cu F8 N4 O2 V2), 8(C H6 N), F6 V'
_chemical_formula_sum 'C68 H108 Cu3 F30 N20 O6 V7'
_chemical_formula_weight 2418.97
_chemical_name_systematic
;
?
;
_space_group_IT_number 222
_symmetry_cell_setting cubic
_symmetry_space_group_name_Hall '-P 4a 2bc 3'
_symmetry_space_group_name_H-M 'P n -3 n :2'
_atom_sites_solution_hydrogens geom
_atom_sites_solution_primary direct
_atom_sites_solution_secondary difmap
_audit_creation_method SHELXL-97
_cell_angle_alpha 90.00
_cell_angle_beta 90.00
_cell_angle_gamma 90.00
_cell_formula_units_Z 2
_cell_length_a 16.4943(14)
_cell_length_b 16.4943(14)
_cell_length_c 16.4943(14)
_cell_measurement_reflns_used 25150
_cell_measurement_temperature 93(2)
_cell_measurement_theta_max 25.3
_cell_measurement_theta_min 3.0
_cell_volume 4487.5(7)
_computing_cell_refinement 'CrystalClear (rigaku Corp., 2004)'
_computing_data_collection 'CrystalClear (rigaku Corp., 2004)'
_computing_data_reduction 'CrystalClear (rigaku Corp., 2004)'
_computing_molecular_graphics 'Bruker SHELXTL'
_computing_publication_material 'Bruker SHELXTL'
_computing_structure_refinement 'SHELXL-97 (Sheldrick, 1997)'
_computing_structure_solution 'SHELXS-97 (Sheldrick, 1997)'
_diffrn_ambient_temperature 93(2)
_diffrn_measured_fraction_theta_full 0.997
_diffrn_measured_fraction_theta_max 0.997
_diffrn_measurement_device_type 'CCD Area Detector'
_diffrn_measurement_method dtprofit.ref
_diffrn_radiation_monochromator 'confocal optics'
_diffrn_radiation_source 'rotating anode'
_diffrn_radiation_type MoK\a
_diffrn_radiation_wavelength 0.71073
_diffrn_reflns_av_R_equivalents 0.0304
_diffrn_reflns_av_sigmaI/netI 0.0096
_diffrn_reflns_limit_h_max 19
_diffrn_reflns_limit_h_min -19
_diffrn_reflns_limit_k_max 19
_diffrn_reflns_limit_k_min -16
_diffrn_reflns_limit_l_max 15
_diffrn_reflns_limit_l_min -19
_diffrn_reflns_number 25150
_diffrn_reflns_theta_full 25.32
_diffrn_reflns_theta_max 25.32
_diffrn_reflns_theta_min 3.03
_exptl_absorpt_coefficient_mu 1.512
_exptl_absorpt_correction_T_max 0.89
_exptl_absorpt_correction_T_min 0.89
_exptl_absorpt_correction_type multi-scan
_exptl_crystal_colour blue
_exptl_crystal_density_diffrn 1.790
_exptl_crystal_density_method 'not measured'
_exptl_crystal_description prism
_exptl_crystal_F_000 2444
_exptl_crystal_size_max 0.13
_exptl_crystal_size_mid 0.1
_exptl_crystal_size_min 0.08
_refine_diff_density_max 0.420
_refine_diff_density_min -0.605
_refine_diff_density_rms 0.069
_refine_ls_extinction_method none
_refine_ls_goodness_of_fit_ref 1.183
_refine_ls_hydrogen_treatment mixed
_refine_ls_matrix_type full
_refine_ls_number_parameters 64
_refine_ls_number_reflns 694
_refine_ls_number_restraints 0
_refine_ls_restrained_S_all 1.183
_refine_ls_R_factor_all 0.0359
_refine_ls_R_factor_gt 0.0340
_refine_ls_shift/su_max 0.000
_refine_ls_shift/su_mean 0.000
_refine_ls_structure_factor_coef Fsqd
_refine_ls_weighting_details 'calc w=1/[\s^2^(Fo^2^)+(0.0538P)^2^+4.6111P] where P=(Fo^2^+2Fc^2^)/3'
_refine_ls_weighting_scheme calc
_refine_ls_wR_factor_gt 0.0988
_refine_ls_wR_factor_ref 0.1008
_reflns_number_gt 644
_reflns_number_total 694
_reflns_threshold_expression >2sigma(I)
_cod_data_source_file b718417d.txt
_cod_data_source_block I
_cod_original_sg_symbol_H-M 'P n -3 n'
_cod_database_code 7102990

loop_
_symmetry_equiv_pos_as_xyz
'x, y, z'
'x, -y+1/2, -z+1/2'
'-x+1/2, -y+1/2, z'
'-x+1/2, y, -z+1/2'
'-y+1/2, x, z'
'y, x, -z+1/2'
'y, -x+1/2, z'
'-y+1/2, -x+1/2, -z+1/2'
'y, z, x'
'-y+1/2, -z+1/2, x'
'y, -z+1/2, -x+1/2'
'-y+1/2, z, -x+1/2'
'-z+1/2, y, x'
'-z+1/2, -y+1/2, -x+1/2'
'z, -y+1/2, x'
'z, y, -x+1/2'
'z, x, y'
'-z+1/2, x, -y+1/2'
'-z+1/2, -x+1/2, y'
'z, -x+1/2, -y+1/2'
'-x+1/2, -z+1/2, -y+1/2'
'-x+1/2, z, y'
'x, -z+1/2, y'
'x, z, -y+1/2'
'-x, -y, -z'
'-x, y-1/2, z-1/2'
'x-1/2, y-1/2, -z'
'x-1/2, -y, z-1/2'
'y-1/2, -x, -z'
'-y, -x, z-1/2'
'-y, x-1/2, -z'
'y-1/2, x-1/2, z-1/2'
'-y, -z, -x'
'y-1/2, z-1/2, -x'
'-y, z-1/2, x-1/2'
'y-1/2, -z, x-1/2'
'z-1/2, -y, -x'
'z-1/2, y-1/2, x-1/2'
'-z, y-1/2, -x'
'-z, -y, x-1/2'
'-z, -x, -y'
'z-1/2, -x, y-1/2'
'z-1/2, x-1/2, -y'
'-z, x-1/2, y-1/2'
'x-1/2, z-1/2, y-1/2'
'x-1/2, -z, -y'
'-x, z-1/2, -y'
'-x, -z, y-1/2'

loop_
_atom_site_label
_atom_site_type_symbol
_atom_site_fract_x
_atom_site_fract_y
_atom_site_fract_z
_atom_site_U_iso_or_equiv
_atom_site_adp_type
_atom_site_occupancy
_atom_site_symmetry_multiplicity
_atom_site_calc_flag
_atom_site_refinement_flags
_atom_site_disorder_assembly
_atom_site_disorder_group
Cu1 Cu 0.7500 0.2500 0.2500 0.0102(3) Uani 1 8 d S . .
V1 V 0.51442(5) 0.2500 0.2500 0.0161(3) Uani 1 4 d S . .
V2 V 0.2500 0.2500 0.2500 0.0269(5) Uani 1 24 d S . .
F1 F 0.49362(9) 0.36289(8) 0.24372(8) 0.0234(4) Uani 1 1 d . . .
F2 F 0.3678(2) 0.2500 0.2500 0.0292(8) Uani 1 4 d S . .
O1 O 0.61408(19) 0.2500 0.2500 0.0174(7) Uani 1 4 d S . .
N1 N 0.7500 0.33729(11) 0.16271(11) 0.0127(6) Uani 1 2 d S . .
N2 N 0.38118(13) 0.38118(13) 0.11882(13) 0.0169(8) Uani 1 3 d S . .
C1 C 0.69232(13) 0.39545(13) 0.04315(13) 0.0174(5) Uani 1 1 d . . .
H1 H 0.6533 0.3931 0.0025 0.021 Uiso 1 1 calc R . .
C2 C 0.69331(13) 0.33759(14) 0.10439(12) 0.0159(5) Uani 1 1 d . . .
H2 H 0.6534 0.2978 0.1050 0.019 Uiso 1 1 calc R . .
C3 C 0.7500 0.45678(13) 0.04322(13) 0.0170(7) Uani 1 2 d S . .
H3 H 0.7500 0.4966 0.0034 0.020 Uiso 1 2 calc SR . .
C4 C 0.43250(16) 0.43250(16) 0.06750(16) 0.0294(11) Uani 1 3 d S . .
H4 H 0.4004(18) 0.3705(19) 0.1633(17) 0.032(8) Uiso 1 1 d . . .
H5 H 0.407(2) 0.437(2) 0.0135(19) 0.062(11) Uiso 1 1 d . . .

loop_
_atom_site_aniso_label
_atom_site_aniso_U_11
_atom_site_aniso_U_22
_atom_site_aniso_U_33
_atom_site_aniso_U_23
_atom_site_aniso_U_13
_atom_site_aniso_U_12
Cu1 0.0154(4) 0.0076(3) 0.0076(3) 0.000 0.000 0.000
V1 0.0173(4) 0.0155(3) 0.0155(3) 0.000 0.000 0.000
V2 0.0269(5) 0.0269(5) 0.0269(5) 0.000 0.000 0.000
F1 0.0265(8) 0.0145(8) 0.0293(9) 0.0009(5) -0.0054(6) 0.0000(5)
F2 0.0362(18) 0.0258(10) 0.0258(10) 0.000 0.000 0.000
O1 0.0122(15) 0.0201(11) 0.0201(11) 0.000 0.000 0.000
N1 0.0174(13) 0.0103(8) 0.0103(8) -0.0015(10) -0.0007(7) -0.0007(7)
N2 0.0169(8) 0.0169(8) 0.0169(8) -0.0017(9) -0.0017(9) 0.0017(9)
C1 0.0208(12) 0.0178(11) 0.0136(11) 0.0000(8) -0.0036(9) 0.0038(9)
C2 0.0191(11) 0.0142(11) 0.0145(11) -0.0008(9) -0.0007(8) -0.0014(8)
C3 0.0271(18) 0.0120(10) 0.0120(10) 0.0028(12) 0.0027(9) 0.0027(9)
C4 0.0294(11) 0.0294(11) 0.0294(11) 0.0045(11) 0.0045(11) -0.0045(11)

loop_
_atom_type_symbol
_atom_type_description
_atom_type_scat_dispersion_real
_atom_type_scat_dispersion_imag
_atom_type_scat_source
C C 0.0033 0.0016 'International Tables Vol C Tables 4.2.6.8 and 6.1.1.4'
H H 0.0000 0.0000 'International Tables Vol C Tables 4.2.6.8 and 6.1.1.4'
N N 0.0061 0.0033 'International Tables Vol C Tables 4.2.6.8 and 6.1.1.4'
O O 0.0106 0.0060 'International Tables Vol C Tables 4.2.6.8 and 6.1.1.4'
F F 0.0171 0.0103 'International Tables Vol C Tables 4.2.6.8 and 6.1.1.4'
V V 0.3005 0.5294 'International Tables Vol C Tables 4.2.6.8 and 6.1.1.4'
Cu Cu 0.3201 1.2651 'International Tables Vol C Tables 4.2.6.8 and 6.1.1.4'

loop_
_geom_angle_atom_site_label_1
_geom_angle_atom_site_label_2
_geom_angle_atom_site_label_3
_geom_angle
_geom_angle_site_symmetry_1
_geom_angle_site_symmetry_3
_geom_angle_publ_flag
N1 Cu1 N1 180.00(14) 3_655 4_655 ?
N1 Cu1 N1 90.0 3_655 2 ?
N1 Cu1 N1 90.0 4_655 2 ?
N1 Cu1 N1 90.0 3_655 . ?
N1 Cu1 N1 90.0 4_655 . ?
N1 Cu1 N1 180.00(7) 2 . ?
N1 Cu1 O1 90.0 3_655 . ?
N1 Cu1 O1 90.0 4_655 . ?
N1 Cu1 O1 90.0 2 . ?
N1 Cu1 O1 90.0 . . ?
N1 Cu1 O1 90.0 3_655 3_655 ?
N1 Cu1 O1 90.0 4_655 3_655 ?
N1 Cu1 O1 90.0 2 3_655 ?
N1 Cu1 O1 90.0 . 3_655 ?
O1 Cu1 O1 180.0 . 3_655 ?
O1 V1 F1 100.42(5) . 24 ?
O1 V1 F1 100.42(5) . 2 ?
F1 V1 F1 88.124(19) 24 2 ?
O1 V1 F1 100.42(5) . . ?
F1 V1 F1 88.124(18) 24 . ?
F1 V1 F1 159.15(10) 2 . ?
O1 V1 F1 100.42(5) . 23 ?
F1 V1 F1 159.15(10) 24 23 ?
F1 V1 F1 88.124(18) 2 23 ?
F1 V1 F1 88.124(18) . 23 ?
O1 V1 F2 180.0 . . ?
F1 V1 F2 79.58(5) 24 . ?
F1 V1 F2 79.58(5) 2 . ?
F1 V1 F2 79.58(5) . . ?
F1 V1 F2 79.58(5) 23 . ?
F2 V2 F2 90.0 11 7 ?
F2 V2 F2 90.0 11 3 ?
F2 V2 F2 90.0 7 3 ?
F2 V2 F2 90.0 11 5 ?
F2 V2 F2 180.0 7 5 ?
F2 V2 F2 90.0 3 5 ?
F2 V2 F2 90.0 11 . ?
F2 V2 F2 90.0 7 . ?
F2 V2 F2 180.0 3 . ?
F2 V2 F2 90.0 5 . ?
F2 V2 F2 180.0 11 9 ?
F2 V2 F2 90.0 7 9 ?
F2 V2 F2 90.0 3 9 ?
F2 V2 F2 90.0 5 9 ?
F2 V2 F2 90.0 . 9 ?
V2 F2 V1 180.0 . . ?
V1 O1 Cu1 180.0 . . ?
C2 N1 C2 118.7(3) 21_655 . ?
C2 N1 Cu1 120.64(14) 21_655 . ?
C2 N1 Cu1 120.64(14) . . ?
C4 N2 H4 115(2) . . ?
C3 C1 C2 119.4(2) . . ?
C3 C1 H1 120.3 . . ?
C2 C1 H1 120.3 . . ?
N1 C2 C1 122.1(2) . . ?
N1 C2 H2 118.9 . . ?
C1 C2 H2 118.9 . . ?
C1 C3 C1 118.1(3) . 21_655 ?
C1 C3 H3 121.0 . . ?
C1 C3 H3 121.0 21_655 . ?
N2 C4 H5 108(2) . . ?

loop_
_geom_bond_atom_site_label_1
_geom_bond_atom_site_label_2
_geom_bond_distance
_geom_bond_site_symmetry_2
_geom_bond_publ_flag
Cu1 N1 2.036(3) 3_655 ?
Cu1 N1 2.036(3) 4_655 ?
Cu1 N1 2.036(3) 2 ?
Cu1 N1 2.036(3) . ?
Cu1 O1 2.242(3) . ?
Cu1 O1 2.242(3) 3_655 ?
V1 O1 1.644(3) . ?
V1 F1 1.8963(13) 24 ?
V1 F1 1.8963(13) 2 ?
V1 F1 1.8963(13) . ?
V1 F1 1.8963(13) 23 ?
V1 F2 2.419(3) . ?
V2 F2 1.943(3) 11 ?
V2 F2 1.943(3) 7 ?
V2 F2 1.943(3) 3 ?
V2 F2 1.943(3) 5 ?
V2 F2 1.943(3) . ?
V2 F2 1.943(3) 9 ?
N1 C2 1.341(3) 21_655 ?
N1 C2 1.341(3) . ?
N2 C4 1.466(6) . ?
N2 H4 0.82(3) . ?
C1 C3 1.389(3) . ?
C1 C2 1.390(3) . ?
C1 H1 0.9300 . ?
C2 H2 0.9300 . ?
C3 C1 1.389(3) 21_655 ?
C3 H3 0.9300 . ?
C4 H5 0.99(3) . ?

loop_
_geom_hbond_atom_site_label_D
_geom_hbond_atom_site_label_H
_geom_hbond_atom_site_label_A
_geom_hbond_distance_DH
_geom_hbond_distance_HA
_geom_hbond_distance_DA
_geom_hbond_angle_DHA
_geom_hbond_site_symmetry_A
N2 H4 F1 0.82(3) 2.03(3) 2.7884(15) 153(3) .
N2 H4 F2 0.82(3) 2.51(3) 3.068(3) 127(3) .
